data_7209756
loop_
_publ_author_name
'Tilborg, Ana\"elle'
'Springuel, G\'eraldine'
'Norberg, Bernadette'
'Wouters, Johan'
'Leyssens, Tom'

_publ_section_title
;
 On the influence of using a zwitterionic coformer for cocrystallization:
 structural focus on naproxen--proline cocrystals
;
_journal_issue 17
_journal_name_full CrystEngComm
_journal_page_first 3341
_journal_paper_doi 10.1039/c3ce40084k
_journal_volume 15
_journal_year 2013
_chemical_absolute_configuration rm
_chemical_formula_moiety C14H14O3,C5H9NO2,H2O
_chemical_formula_sum 'C19 H25 N O6'
_chemical_formula_weight 363.40
_chemical_name_common
;
L-Prolinium cocrystal of RS-Naproxen
;
_chemical_name_systematic
;
Pyrrolidinium-2-carboxylate-2-(6-methoxynaphthalen-2-yl)propanoic acid
hydrate(1:1:1)
;
_space_group_IT_number 4
_symmetry_cell_setting monoclinic
_symmetry_space_group_name_Hall 'P 2yb'
_symmetry_space_group_name_H-M 'P 1 21 1'
_atom_sites_solution_hydrogens geom
_atom_sites_solution_primary direct
_atom_sites_solution_secondary difmap
_audit_creation_method SHELXL-97
_audit_update_record
;
2012-12-11 # Formatted by publCIF
;
_cell_angle_alpha 90.00
_cell_angle_beta 95.560(5)
_cell_angle_gamma 90.00
_cell_formula_units_Z 4
_cell_length_a 13.122(2)
_cell_length_b 5.8980(10)
_cell_length_c 24.075(3)
_cell_measurement_reflns_used 3521
_cell_measurement_temperature 293(2)
_cell_volume 1854.5(5)
_computing_cell_refinement
;
CrysAlisPro, Agilent Technologies,
Version 1.171.35.21 (release 20-01-2012 CrysAlis171 .NET)
(compiled Jan 23 2012,18:06:46)
;
_computing_data_collection
;
CrysAlisPro, Agilent Technologies,
Version 1.171.35.21 (release 20-01-2012 CrysAlis171 .NET)
(compiled Jan 23 2012,18:06:46)
;
_computing_data_reduction
;
CrysAlisPro, Agilent Technologies,
Version 1.171.35.21 (release 20-01-2012 CrysAlis171 .NET)
(compiled Jan 23 2012,18:06:46)
;
_computing_structure_refinement 'SHELXL-97 (Sheldrick, 1997)'
_diffrn_ambient_temperature 293(2)
_diffrn_detector_area_resol_mean 10.3712
_diffrn_measured_fraction_theta_full 0.997
_diffrn_measured_fraction_theta_max 0.997
_diffrn_measurement_device_type 'Xcalibur, Ruby, Gemini ultra'
_diffrn_measurement_method '\w scans'
_diffrn_radiation_monochromator graphite
_diffrn_radiation_source 'Enhance (Mo) X-ray Source'
_diffrn_radiation_type MoK\a
_diffrn_radiation_wavelength 0.71073
_diffrn_reflns_av_R_equivalents 0.0199
_diffrn_reflns_av_sigmaI/netI 0.0294
_diffrn_reflns_limit_h_max 17
_diffrn_reflns_limit_h_min -17
_diffrn_reflns_limit_k_max 8
_diffrn_reflns_limit_k_min -8
_diffrn_reflns_limit_l_max 32
_diffrn_reflns_limit_l_min -32
_diffrn_reflns_number 10708
_diffrn_reflns_theta_full 25.03
_diffrn_reflns_theta_max 29.1253
_diffrn_reflns_theta_min 3.3054
_exptl_absorpt_coefficient_mu 0.097
_exptl_absorpt_correction_T_max 0.9952
_exptl_absorpt_correction_T_min 0.9623
_exptl_absorpt_correction_type multi-scan
_exptl_absorpt_process_details
;
CrysAlisPro, Agilent Technologies,
Version 1.171.35.21 (release 20-01-2012 CrysAlis171 .NET)
(compiled Jan 23 2012,18:06:46)
Empirical absorption correction using spherical harmonics,
implemented in SCALE3 ABSPACK scaling algorithm.
;
_exptl_crystal_colour colourless
_exptl_crystal_density_diffrn 1.302
_exptl_crystal_density_method 'not measured'
_exptl_crystal_description needle
_exptl_crystal_F_000 776
_exptl_crystal_size_max 0.40
_exptl_crystal_size_mid 0.20
_exptl_crystal_size_min 0.05
_refine_diff_density_max 0.203
_refine_diff_density_min -0.195
_refine_diff_density_rms 0.029
_refine_ls_abs_structure_details 'Flack H D (1983), Acta Cryst. A39, 876-881'
_refine_ls_abs_structure_Flack 0.00
_refine_ls_extinction_method none
_refine_ls_goodness_of_fit_ref 0.832
_refine_ls_hydrogen_treatment constr
_refine_ls_matrix_type full
_refine_ls_number_parameters 530
_refine_ls_number_reflns 5930
_refine_ls_number_restraints 25
_refine_ls_restrained_S_all 0.837
_refine_ls_R_factor_all 0.0500
_refine_ls_R_factor_gt 0.0421
_refine_ls_shift/su_max 0.005
_refine_ls_shift/su_mean 0.000
_refine_ls_structure_factor_coef Fsqd
_refine_ls_weighting_details 'calc w=1/[\s^2^(Fo^2^)+(0.0686P)^2^+0.5674P] where P=(Fo^2^+2Fc^2^)/3'
_refine_ls_weighting_scheme calc
_refine_ls_wR_factor_gt 0.1052
_refine_ls_wR_factor_ref 0.1124
_reflns_number_gt 5138
_reflns_number_total 5930
_reflns_threshold_expression >2sigma(I)
_cod_data_source_file c3ce40084k.txt
_cod_data_source_block test
_cod_original_formula_sum 'C19 H25 N1 O6'
_cod_database_code 7209756

loop_
_symmetry_equiv_pos_as_xyz
'x, y, z'
'-x, y+1/2, -z'

loop_
_atom_site_label
_atom_site_type_symbol
_atom_site_fract_x
_atom_site_fract_y
_atom_site_fract_z
_atom_site_U_iso_or_equiv
_atom_site_adp_type
_atom_site_occupancy
_atom_site_symmetry_multiplicity
_atom_site_calc_flag
_atom_site_refinement_flags
_atom_site_disorder_assembly
_atom_site_disorder_group
C1 C 0.33377(17) 0.7428(5) 0.06475(10) 0.0430(6) Uani 1 1 d . . .
C2 C 0.36653(16) 0.5125(4) 0.08711(9) 0.0404(5) Uani 1 1 d . . .
C3 C 0.3923(2) 0.4873(6) 0.14951(10) 0.0661(8) Uani 1 1 d . . .
H3A H 0.3309 0.4649 0.1683 0.079 Uiso 1 1 calc R . .
H3B H 0.4285 0.6196 0.1651 0.079 Uiso 1 1 calc R . .
C4 C 0.4604(2) 0.2780(6) 0.15460(12) 0.0743(10) Uani 1 1 d . . .
H4A H 0.5074 0.2854 0.1882 0.089 Uiso 1 1 calc R . .
H4B H 0.4194 0.1416 0.1559 0.089 Uiso 1 1 calc R . .
C5 C 0.5175(2) 0.2784(6) 0.10418(11) 0.0599(8) Uani 1 1 d . . .
H5A H 0.5203 0.1266 0.0889 0.072 Uiso 1 1 calc R . .
H5B H 0.5869 0.3323 0.1134 0.072 Uiso 1 1 calc R . .
C6 C 0.16598(16) 0.5670(4) -0.06381(9) 0.0359(5) Uani 1 1 d . . .
C7 C 0.09755(16) 0.7284(4) -0.09930(9) 0.0372(5) Uani 1 1 d . . .
H7 H 0.0573 0.6386 -0.1278 0.045 Uiso 1 1 calc R . .
C8 C 0.1459(2) 0.9234(5) -0.12861(11) 0.0530(6) Uani 1 1 d . . .
H8A H 0.1972 1.0003 -0.1036 0.064 Uiso 1 1 calc R . .
H8B H 0.1772 0.8708 -0.1611 0.064 Uiso 1 1 calc R . .
C9 C 0.0552(2) 1.0771(5) -0.14513(11) 0.0571(7) Uani 1 1 d . . .
H9A H 0.0773 1.2334 -0.1477 0.068 Uiso 1 1 calc R . .
H9B H 0.0208 1.0317 -0.1809 0.068 Uiso 1 1 calc R . .
C10 C -0.01519(19) 1.0503(5) -0.09934(11) 0.0547(7) Uani 1 1 d . . .
H10A H -0.0136 1.1850 -0.0762 0.066 Uiso 1 1 calc R . .
H10B H -0.0851 1.0243 -0.1151 0.066 Uiso 1 1 calc R . .
C14 C 0.22597(19) 0.0542(6) 0.29649(10) 0.0562(7) Uani 1 1 d D . .
C12 C 0.1326(3) -0.0562(9) 0.26190(16) 0.0475(10) Uani 0.80 1 d PD A 1
H12 H 0.1262 -0.2139 0.2739 0.057 Uiso 0.80 1 calc PR A 1
C11 C 0.1524(3) -0.0534(7) 0.20092(15) 0.0418(9) Uani 0.80 1 d PD A 1
O5 O 0.2149(3) -0.2104(5) 0.18848(16) 0.0643(10) Uani 0.80 1 d PD A 1
H5 H 0.2225 -0.2037 0.1551 0.096 Uiso 0.80 1 calc PR A 1
O6 O 0.1190(6) 0.0920(19) 0.1684(3) 0.085(3) Uani 0.80 1 d PD A 1
C13 C 0.0352(3) 0.0708(9) 0.27179(18) 0.0667(11) Uani 0.80 1 d PD A 1
H13A H 0.0255 0.0666 0.3108 0.100 Uiso 0.80 1 calc PR A 1
H13B H -0.0222 0.0005 0.2508 0.100 Uiso 0.80 1 calc PR A 1
H13C H 0.0408 0.2255 0.2601 0.100 Uiso 0.80 1 calc PR A 1
C12' C 0.1378(12) 0.069(4) 0.2607(6) 0.074(7) Uani 0.20 1 d PD A 2
H12' H 0.1080 0.2191 0.2654 0.089 Uiso 0.20 1 calc PR A 2
C11' C 0.1584(12) 0.045(3) 0.1990(7) 0.0418(9) Uani 0.20 1 d PD A 2
O5' O 0.2247(15) -0.122(3) 0.1938(8) 0.0643(10) Uani 0.20 1 d PD A 2
H5' H 0.2344 -0.1369 0.1609 0.096 Uiso 0.20 1 calc PR A 2
O6' O 0.096(2) 0.085(7) 0.1611(11) 0.070(7) Uani 0.20 1 d PD A 2
C13' C 0.0671(17) -0.099(5) 0.2799(8) 0.097(7) Uani 0.20 1 d PD A 2
H13D H 0.0035 -0.0935 0.2566 0.146 Uiso 0.20 1 calc PR A 2
H13E H 0.0550 -0.0665 0.3178 0.146 Uiso 0.20 1 calc PR A 2
H13F H 0.0964 -0.2477 0.2780 0.146 Uiso 0.20 1 calc PR A 2
C15 C 0.2672(2) 0.2636(7) 0.28241(11) 0.0660(9) Uani 1 1 d . A .
H15 H 0.2341 0.3468 0.2532 0.079 Uiso 1 1 calc R . .
C16 C 0.3546(2) 0.3493(6) 0.31025(11) 0.0633(8) Uani 1 1 d . . .
H16 H 0.3806 0.4870 0.2992 0.076 Uiso 1 1 calc R A .
C17 C 0.4059(2) 0.2303(5) 0.35569(10) 0.0492(6) Uani 1 1 d . A .
C18 C 0.36158(19) 0.0268(5) 0.37170(9) 0.0483(6) Uani 1 1 d . . .
C19 C 0.2720(2) -0.0573(6) 0.34119(10) 0.0566(7) Uani 1 1 d . A .
H19 H 0.2440 -0.1931 0.3522 0.068 Uiso 1 1 calc R . .
C20 C 0.4997(2) 0.3050(5) 0.38397(10) 0.0539(7) Uani 1 1 d . . .
H20 H 0.5291 0.4398 0.3734 0.065 Uiso 1 1 calc R A .
C21 C 0.5468(2) 0.1805(5) 0.42638(10) 0.0528(7) Uani 1 1 d . A .
C22 C 0.5005(2) -0.0177(6) 0.44390(11) 0.0586(8) Uani 1 1 d . . .
H22 H 0.5316 -0.0984 0.4741 0.070 Uiso 1 1 calc R A .
C23 C 0.4110(2) -0.0936(6) 0.41747(11) 0.0599(7) Uani 1 1 d . A .
H23 H 0.3818 -0.2262 0.4296 0.072 Uiso 1 1 calc R . .
C24 C 0.6881(2) 0.4344(7) 0.44193(14) 0.0757(9) Uani 1 1 d . A .
H24A H 0.7513 0.4491 0.4652 0.114 Uiso 1 1 calc R . .
H24B H 0.6446 0.5611 0.4480 0.114 Uiso 1 1 calc R . .
H24C H 0.7017 0.4309 0.4035 0.114 Uiso 1 1 calc R . .
C28 C -0.2648(2) -0.2002(6) 0.30039(11) 0.0578(7) Uani 1 1 d D . .
C26 C -0.3578(3) -0.0904(7) 0.26630(14) 0.0487(8) Uani 0.80 1 d PD B 1
H26 H -0.3617 0.0697 0.2768 0.058 Uiso 0.80 1 calc PR B 1
C25 C -0.3427(10) -0.1065(18) 0.2049(2) 0.0572(16) Uani 0.80 1 d PD B 1
O8 O -0.2730(2) 0.0305(7) 0.19025(14) 0.0646(9) Uani 0.80 1 d PD B 1
H8 H -0.2657 0.0121 0.1571 0.097 Uiso 0.80 1 calc PR B 1
O9 O -0.3928(2) -0.2318(7) 0.17245(13) 0.0817(10) Uani 0.80 1 d PD B 1
C27 C -0.4552(3) -0.2088(9) 0.2788(2) 0.0635(12) Uani 0.80 1 d PD B 1
H27A H -0.4645 -0.1911 0.3176 0.095 Uiso 0.80 1 calc PR B 1
H27B H -0.4505 -0.3671 0.2701 0.095 Uiso 0.80 1 calc PR B 1
H27C H -0.5124 -0.1433 0.2565 0.095 Uiso 0.80 1 calc PR B 1
C26' C -0.3557(11) -0.197(3) 0.2665(6) 0.0487(8) Uani 0.20 1 d PD B 2
H26' H -0.3802 -0.3535 0.2614 0.058 Uiso 0.20 1 calc PR B 2
C25' C -0.330(5) -0.107(7) 0.2102(10) 0.0572(16) Uani 0.20 1 d PD B 2
O8' O -0.277(3) 0.081(5) 0.2110(9) 0.211(17) Uani 0.20 1 d PD B 2
H8' H -0.2729 0.1244 0.1789 0.316 Uiso 0.20 1 calc PR B 2
O9' O -0.3442(11) -0.229(3) 0.1702(6) 0.0817(10) Uani 0.20 1 d PD B 2
C27' C -0.4358(17) -0.063(5) 0.2889(10) 0.104(9) Uani 0.20 1 d PD B 2
H27D H -0.4931 -0.0486 0.2611 0.156 Uiso 0.20 1 calc PR B 2
H27E H -0.4096 0.0850 0.2990 0.156 Uiso 0.20 1 calc PR B 2
H27F H -0.4574 -0.1368 0.3213 0.156 Uiso 0.20 1 calc PR B 2
C29 C -0.2244(2) -0.4096(7) 0.28623(12) 0.0671(9) Uani 1 1 d . B .
H29 H -0.2576 -0.4913 0.2568 0.081 Uiso 1 1 calc R . .
C30 C -0.1377(2) -0.4982(6) 0.31427(12) 0.0663(8) Uani 1 1 d . . .
H30 H -0.1132 -0.6381 0.3037 0.080 Uiso 1 1 calc R B .
C31 C -0.0850(2) -0.3788(5) 0.35908(11) 0.0526(7) Uani 1 1 d . B .
C32 C -0.1283(2) -0.1723(5) 0.37532(10) 0.0520(6) Uani 1 1 d . . .
C33 C -0.2181(2) -0.0909(6) 0.34508(11) 0.0580(7) Uani 1 1 d . B .
H33 H -0.2464 0.0440 0.3564 0.070 Uiso 1 1 calc R . .
C34 C 0.0092(2) -0.4539(6) 0.38705(11) 0.0579(7) Uani 1 1 d . . .
H34 H 0.0380 -0.5894 0.3764 0.070 Uiso 1 1 calc R B .
C35 C 0.0575(2) -0.3301(5) 0.42903(11) 0.0546(7) Uani 1 1 d . B .
C36 C 0.0126(2) -0.1279(6) 0.44631(11) 0.0643(8) Uani 1 1 d . . .
H36 H 0.0452 -0.0452 0.4758 0.077 Uiso 1 1 calc R B .
C37 C -0.0767(2) -0.0534(6) 0.42061(11) 0.0638(8) Uani 1 1 d . B .
H37 H -0.1052 0.0796 0.4329 0.077 Uiso 1 1 calc R . .
C38 C 0.1979(3) -0.5853(7) 0.44422(15) 0.0815(10) Uani 1 1 d . B .
H38A H 0.2616 -0.6012 0.4672 0.122 Uiso 1 1 calc R . .
H38B H 0.2108 -0.5837 0.4056 0.122 Uiso 1 1 calc R . .
H38C H 0.1539 -0.7104 0.4508 0.122 Uiso 1 1 calc R . .
O1 O 0.37387(13) 0.8155(4) 0.02402(8) 0.0629(5) Uani 1 1 d . . .
O2 O 0.26660(14) 0.8449(4) 0.08936(7) 0.0580(5) Uani 1 1 d . . .
O3 O 0.23755(12) 0.4784(3) -0.08742(6) 0.0539(5) Uani 1 1 d . . .
O4 O 0.14507(12) 0.5258(3) -0.01608(6) 0.0496(4) Uani 1 1 d . . .
O7 O 0.63858(15) 0.2305(4) 0.45531(7) 0.0667(6) Uani 1 1 d . . .
O10 O 0.15021(15) -0.3803(4) 0.45745(8) 0.0684(6) Uani 1 1 d . . .
O11 O 0.37859(11) 0.2068(3) -0.03065(7) 0.0472(4) Uani 1 1 d . . .
O12 O 0.13196(11) 1.0938(3) 0.02257(7) 0.0456(4) Uani 1 1 d . . .
N1 N 0.46076(13) 0.4332(4) 0.06313(8) 0.0413(5) Uani 1 1 d . . .
N2 N 0.02447(13) 0.8498(3) -0.06595(8) 0.0390(5) Uani 1 1 d . . .
H2B H 0.0612 0.8947 -0.0351 0.042 Uiso 1 1 d . . .
H11B H 0.3507 0.1014 -0.0134 0.111 Uiso 1 1 d . . .
H11A H 0.3290 0.2773 -0.0490 0.074 Uiso 1 1 d . . .
H2C H -0.0213 0.7510 -0.0573 0.063 Uiso 1 1 d . . .
H2A H 0.3155 0.4070 0.0719 0.043 Uiso 1 1 d . . .
H1A H 0.4399 0.3620 0.0322 0.040 Uiso 1 1 d . . .
H1B H 0.5003 0.5487 0.0608 0.046 Uiso 1 1 d . . .
H12A H 0.1782 1.0282 0.0440 0.071 Uiso 1 1 d . . .
H12B H 0.1564 1.2175 0.0123 0.096 Uiso 1 1 d . . .

loop_
_atom_site_aniso_label
_atom_site_aniso_U_11
_atom_site_aniso_U_22
_atom_site_aniso_U_33
_atom_site_aniso_U_23
_atom_site_aniso_U_13
_atom_site_aniso_U_12
C1 0.0384(12) 0.0481(15) 0.0418(12) 0.0032(12) 0.0005(10) 0.0054(12)
C2 0.0342(11) 0.0433(14) 0.0440(12) 0.0055(11) 0.0051(9) -0.0014(10)
C3 0.0759(18) 0.078(2) 0.0461(14) 0.0160(15) 0.0128(13) 0.0274(17)
C4 0.088(2) 0.075(2) 0.0607(17) 0.0220(17) 0.0110(16) 0.0296(19)
C5 0.0569(16) 0.0548(19) 0.0674(17) 0.0133(15) 0.0024(13) 0.0136(15)
C6 0.0369(11) 0.0327(13) 0.0376(12) -0.0029(10) 0.0018(9) -0.0032(10)
C7 0.0407(11) 0.0351(12) 0.0357(11) -0.0040(10) 0.0031(9) -0.0014(10)
C8 0.0644(15) 0.0466(15) 0.0506(14) 0.0112(13) 0.0187(12) 0.0042(13)
C9 0.0774(18) 0.0403(16) 0.0525(15) 0.0097(12) 0.0015(13) 0.0001(14)
C10 0.0546(14) 0.0500(18) 0.0591(15) 0.0147(14) 0.0025(12) 0.0157(14)
C14 0.0522(15) 0.077(2) 0.0410(13) -0.0010(15) 0.0146(12) 0.0002(16)
C12 0.043(2) 0.051(3) 0.050(2) -0.010(2) 0.0147(16) -0.012(2)
C11 0.0347(13) 0.046(2) 0.0443(15) -0.004(2) 0.0002(11) -0.001(2)
O5 0.0844(17) 0.061(3) 0.0486(13) -0.0038(19) 0.0134(12) 0.022(2)
O6 0.068(4) 0.129(6) 0.054(3) -0.002(3) -0.010(2) 0.053(4)
C13 0.051(2) 0.083(3) 0.069(3) -0.008(2) 0.0205(18) 0.008(2)
C12' 0.075(12) 0.098(17) 0.051(10) -0.035(12) 0.013(8) -0.052(13)
C11' 0.0347(13) 0.046(2) 0.0443(15) -0.004(2) 0.0002(11) -0.001(2)
O5' 0.0844(17) 0.061(3) 0.0486(13) -0.0038(19) 0.0134(12) 0.022(2)
O6' 0.040(9) 0.114(16) 0.054(10) 0.015(9) -0.009(7) 0.005(9)
C13' 0.081(14) 0.14(2) 0.062(10) 0.004(14) -0.012(10) -0.028(16)
C15 0.0644(17) 0.090(3) 0.0422(14) 0.0112(16) 0.0005(13) 0.0148(18)
C16 0.0737(18) 0.061(2) 0.0554(16) 0.0143(15) 0.0060(14) 0.0012(16)
C17 0.0598(15) 0.0493(16) 0.0395(12) 0.0014(13) 0.0091(11) 0.0060(13)
C18 0.0549(14) 0.0552(17) 0.0362(12) -0.0020(13) 0.0115(11) 0.0053(14)
C19 0.0591(15) 0.0694(19) 0.0434(14) -0.0048(15) 0.0160(12) -0.0068(15)
C20 0.0658(16) 0.0472(16) 0.0489(14) 0.0025(13) 0.0063(12) -0.0038(15)
C21 0.0606(15) 0.0585(19) 0.0396(13) -0.0048(14) 0.0056(11) 0.0023(14)
C22 0.0710(17) 0.062(2) 0.0424(13) 0.0101(14) 0.0032(13) 0.0102(16)
C23 0.0766(18) 0.0546(17) 0.0498(14) 0.0103(14) 0.0118(14) 0.0004(16)
C24 0.0707(19) 0.076(2) 0.079(2) -0.015(2) -0.0009(16) -0.0108(19)
C28 0.0614(16) 0.070(2) 0.0449(14) -0.0009(15) 0.0201(12) 0.0009(16)
C26 0.0602(16) 0.038(2) 0.0495(15) 0.006(2) 0.0141(13) 0.009(2)
C25 0.059(4) 0.062(2) 0.050(2) 0.0032(19) 0.007(2) 0.001(2)
O8 0.0692(16) 0.085(2) 0.0407(17) -0.0030(16) 0.0127(12) -0.0312(16)
O9 0.081(2) 0.105(2) 0.0642(13) -0.0102(16) 0.0321(17) -0.046(2)
C27 0.065(2) 0.072(3) 0.057(2) 0.006(2) 0.0248(19) 0.008(2)
C26' 0.0602(16) 0.038(2) 0.0495(15) 0.006(2) 0.0141(13) 0.009(2)
C25' 0.059(4) 0.062(2) 0.050(2) 0.0032(19) 0.007(2) 0.001(2)
O8' 0.33(3) 0.21(3) 0.089(17) 0.062(18) -0.004(17) -0.13(3)
O9' 0.081(2) 0.105(2) 0.0642(13) -0.0102(16) 0.0321(17) -0.046(2)
C27' 0.089(15) 0.14(3) 0.084(13) -0.014(17) 0.013(11) 0.059(17)
C29 0.0693(18) 0.080(2) 0.0519(16) -0.0110(16) 0.0026(14) -0.0103(18)
C30 0.0751(19) 0.060(2) 0.0637(17) -0.0153(16) 0.0064(15) 0.0028(16)
C31 0.0608(16) 0.0513(17) 0.0470(14) -0.0001(13) 0.0120(12) -0.0025(14)
C32 0.0634(15) 0.0520(16) 0.0429(13) 0.0011(13) 0.0168(12) 0.0007(14)
C33 0.0692(17) 0.0600(18) 0.0476(14) -0.0016(15) 0.0206(13) 0.0088(15)
C34 0.0680(17) 0.0514(17) 0.0557(15) -0.0012(15) 0.0123(13) 0.0030(15)
C35 0.0618(16) 0.0554(19) 0.0473(14) 0.0075(14) 0.0100(12) -0.0065(15)
C36 0.080(2) 0.061(2) 0.0513(16) -0.0087(15) 0.0023(14) -0.0097(17)
C37 0.0828(19) 0.0580(19) 0.0516(15) -0.0101(15) 0.0124(14) 0.0067(17)
C38 0.075(2) 0.078(2) 0.090(2) 0.010(2) 0.0011(18) 0.005(2)
O1 0.0589(10) 0.0593(12) 0.0734(12) 0.0299(11) 0.0218(9) 0.0133(10)
O2 0.0627(10) 0.0676(14) 0.0441(9) 0.0069(10) 0.0073(8) 0.0291(11)
O3 0.0514(9) 0.0655(13) 0.0452(9) -0.0027(10) 0.0062(8) 0.0200(10)
O4 0.0541(10) 0.0522(11) 0.0439(9) 0.0116(9) 0.0122(7) 0.0103(9)
O7 0.0671(12) 0.0763(15) 0.0545(11) -0.0036(11) -0.0051(9) -0.0039(12)
O10 0.0681(12) 0.0749(16) 0.0610(12) 0.0042(11) -0.0002(9) -0.0005(12)
O11 0.0407(8) 0.0500(11) 0.0510(9) 0.0054(9) 0.0044(7) 0.0056(8)
O12 0.0402(8) 0.0458(10) 0.0503(9) 0.0047(8) 0.0021(7) 0.0055(8)
N1 0.0391(10) 0.0393(11) 0.0456(10) 0.0014(9) 0.0042(8) -0.0014(9)
N2 0.0342(9) 0.0346(11) 0.0488(10) 0.0043(9) 0.0065(8) 0.0006(8)

loop_
_atom_type_symbol
_atom_type_description
_atom_type_scat_dispersion_real
_atom_type_scat_dispersion_imag
_atom_type_scat_source
C C 0.0033 0.0016 'International Tables Vol C Tables 4.2.6.8 and 6.1.1.4'
H H 0.0000 0.0000 'International Tables Vol C Tables 4.2.6.8 and 6.1.1.4'
N N 0.0061 0.0033 'International Tables Vol C Tables 4.2.6.8 and 6.1.1.4'
O O 0.0106 0.0060 'International Tables Vol C Tables 4.2.6.8 and 6.1.1.4'

loop_
_geom_angle_atom_site_label_1
_geom_angle_atom_site_label_2
_geom_angle_atom_site_label_3
_geom_angle
O1 C1 O2 125.4(3)
O1 C1 C2 117.9(2)
O2 C1 C2 116.7(2)
N1 C2 C1 111.30(19)
N1 C2 C3 103.86(18)
C1 C2 C3 118.1(2)
N1 C2 H2A 102.9
C1 C2 H2A 106.5
C3 C2 H2A 113.2
C2 C3 C4 103.4(2)
C2 C3 H3A 111.1
C4 C3 H3A 111.1
C2 C3 H3B 111.1
C4 C3 H3B 111.1
H3A C3 H3B 109.0
C5 C4 C3 105.7(2)
C5 C4 H4A 110.6
C3 C4 H4A 110.6
C5 C4 H4B 110.6
C3 C4 H4B 110.6
H4A C4 H4B 108.7
C4 C5 N1 106.5(2)
C4 C5 H5A 110.4
N1 C5 H5A 110.4
C4 C5 H5B 110.4
N1 C5 H5B 110.4
H5A C5 H5B 108.6
O4 C6 O3 125.7(2)
O4 C6 C7 118.5(2)
O3 C6 C7 115.73(19)
N2 C7 C6 112.02(17)
N2 C7 C8 101.88(19)
C6 C7 C8 119.08(19)
N2 C7 H7 107.8
C6 C7 H7 107.8
C8 C7 H7 107.8
C9 C8 C7 102.80(19)
C9 C8 H8A 111.2
C7 C8 H8A 111.2
C9 C8 H8B 111.2
C7 C8 H8B 111.2
H8A C8 H8B 109.1
C10 C9 C8 105.4(2)
C10 C9 H9A 110.7
C8 C9 H9A 110.7
C10 C9 H9B 110.7
C8 C9 H9B 110.7
H9A C9 H9B 108.8
N2 C10 C9 105.6(2)
N2 C10 H10A 110.6
C9 C10 H10A 110.6
N2 C10 H10B 110.6
C9 C10 H10B 110.6
H10A C10 H10B 108.7
C19 C14 C12' 144.3(9)
C19 C14 C15 117.8(3)
C12' C14 C15 96.6(10)
C19 C14 C12 119.4(3)
C12' C14 C12 28.4(9)
C15 C14 C12 122.8(3)
C11 C12 C13 111.8(3)
C11 C12 C14 108.3(3)
C13 C12 C14 109.9(3)
C11 C12 H12 108.9
C13 C12 H12 108.9
C14 C12 H12 108.9
O6 C11 O5 123.7(5)
O6 C11 C12 123.2(5)
O5 C11 C12 112.9(4)
C11 O5 H5 109.5
C12 C13 H13A 109.5
C12 C13 H13B 109.5
H13A C13 H13B 109.5
C12 C13 H13C 109.5
H13A C13 H13C 109.5
H13B C13 H13C 109.5
C14 C12' C13' 106.3(16)
C14 C12' C11' 112.4(12)
C13' C12' C11' 114.7(15)
C14 C12' H12' 107.7
C13' C12' H12' 107.7
C11' C12' H12' 107.7
O6' C11' O5' 119(2)
O6' C11' C12' 123(2)
O5' C11' C12' 109.7(15)
C11' O5' H5' 109.5
C12' C13' H13D 109.5
C12' C13' H13E 109.5
H13D C13' H13E 109.5
C12' C13' H13F 109.5
H13D C13' H13F 109.5
H13E C13' H13F 109.5
C16 C15 C14 122.1(3)
C16 C15 H15 118.9
C14 C15 H15 118.9
C15 C16 C17 120.6(3)
C15 C16 H16 119.7
C17 C16 H16 119.7
C18 C17 C16 117.3(3)
C18 C17 C20 119.8(2)
C16 C17 C20 122.9(3)
C17 C18 C19 120.2(2)
C17 C18 C23 118.2(2)
C19 C18 C23 121.6(3)
C14 C19 C18 121.8(3)
C14 C19 H19 119.1
C18 C19 H19 119.1
C21 C20 C17 120.3(3)
C21 C20 H20 119.9
C17 C20 H20 119.9
C20 C21 O7 125.6(3)
C20 C21 C22 120.0(3)
O7 C21 C22 114.4(2)
C23 C22 C21 121.0(3)
C23 C22 H22 119.5
C21 C22 H22 119.5
C22 C23 C18 120.7(3)
C22 C23 H23 119.6
C18 C23 H23 119.6
O7 C24 H24A 109.5
O7 C24 H24B 109.5
H24A C24 H24B 109.5
O7 C24 H24C 109.5
H24A C24 H24C 109.5
H24B C24 H24C 109.5
C33 C28 C26' 140.0(7)
C33 C28 C29 117.5(3)
C26' C28 C29 101.2(7)
C33 C28 C26 119.8(3)
C26' C28 C26 24.1(7)
C29 C28 C26 122.6(3)
C27 C26 C25 111.0(4)
C27 C26 C28 109.9(3)
C25 C26 C28 108.7(7)
C27 C26 H26 109.1
C25 C26 H26 109.1
C28 C26 H26 109.1
O9 C25 O8 123.8(4)
O9 C25 C26 123.3(5)
O8 C25 C26 112.9(4)
C25 O8 H8 109.5
C26 C27 H27A 109.5
C26 C27 H27B 109.5
H27A C27 H27B 109.5
C26 C27 H27C 109.5
H27A C27 H27C 109.5
H27B C27 H27C 109.5
C28 C26' C27' 113.6(14)
C28 C26' C25' 106(2)
C27' C26' C25' 112(2)
C28 C26' H26' 108.5
C27' C26' H26' 108.5
C25' C26' H26' 108.5
O9' C25' O8' 124.0(19)
O9' C25' C26' 118.1(19)
O8' C25' C26' 116.6(18)
C25' O8' H8' 109.5
C26' C27' H27D 109.5
C26' C27' H27E 109.5
H27D C27' H27E 109.5
C26' C27' H27F 109.5
H27D C27' H27F 109.5
H27E C27' H27F 109.5
C30 C29 C28 122.2(3)
C30 C29 H29 118.9
C28 C29 H29 118.9
C29 C30 C31 120.6(3)
C29 C30 H30 119.7
C31 C30 H30 119.7
C30 C31 C32 117.4(3)
C30 C31 C34 123.1(3)
C32 C31 C34 119.5(3)
C33 C32 C37 123.0(3)
C33 C32 C31 119.3(3)
C37 C32 C31 117.7(3)
C28 C33 C32 122.8(3)
C28 C33 H33 118.6
C32 C33 H33 118.6
C35 C34 C31 120.6(3)
C35 C34 H34 119.7
C31 C34 H34 119.7
C34 C35 O10 125.9(3)
C34 C35 C36 119.9(3)
O10 C35 C36 114.3(3)
C37 C36 C35 120.7(3)
C37 C36 H36 119.7
C35 C36 H36 119.7
C36 C37 C32 121.6(3)
C36 C37 H37 119.2
C32 C37 H37 119.2
O10 C38 H38A 109.5
O10 C38 H38B 109.5
H38A C38 H38B 109.5
O10 C38 H38C 109.5
H38A C38 H38C 109.5
H38B C38 H38C 109.5
C21 O7 C24 117.9(2)
C35 O10 C38 117.7(3)
H11B O11 H11A 105.4
H12A O12 H12B 107.6
C2 N1 C5 108.38(18)
C2 N1 H1A 106.1
C5 N1 H1A 111.4
C2 N1 H1B 107.7
C5 N1 H1B 105.2
H1A N1 H1B 117.7
C7 N2 C10 107.38(18)
C7 N2 H2B 105.6
C10 N2 H2B 110.3
C7 N2 H2C 107.4
C10 N2 H2C 116.3
H2B N2 H2C 109.3

loop_
_geom_bond_atom_site_label_1
_geom_bond_atom_site_label_2
_geom_bond_distance
C1 O1 1.234(3)
C1 O2 1.261(3)
C1 C2 1.508(4)
C2 N1 1.490(3)
C2 C3 1.515(3)
C2 H2A 0.9596
C3 C4 1.522(4)
C3 H3A 0.9700
C3 H3B 0.9700
C4 C5 1.486(4)
C4 H4A 0.9700
C4 H4B 0.9700
C5 N1 1.490(3)
C5 H5A 0.9700
C5 H5B 0.9700
C6 O4 1.231(3)
C6 O3 1.257(3)
C6 C7 1.515(3)
C7 N2 1.492(3)
C7 C8 1.520(3)
C7 H7 0.9800
C8 C9 1.518(4)
C8 H8A 0.9700
C8 H8B 0.9700
C9 C10 1.514(4)
C9 H9A 0.9700
C9 H9B 0.9700
C10 N2 1.495(3)
C10 H10A 0.9700
C10 H10B 0.9700
C14 C19 1.353(4)
C14 C12' 1.377(15)
C14 C15 1.403(5)
C14 C12 1.556(5)
C12 C11 1.515(5)
C12 C13 1.520(5)
C12 H12 0.9800
C11 O6 1.214(8)
C11 O5 1.291(5)
O5 H5 0.8200
C13 H13A 0.9600
C13 H13B 0.9600
C13 H13C 0.9600
C12' C13' 1.462(16)
C12' C11' 1.542(14)
C12' H12' 0.9800
C11' O6' 1.190(17)
C11' O5' 1.328(15)
O5' H5' 0.8200
C13' H13D 0.9600
C13' H13E 0.9600
C13' H13F 0.9600
C15 C16 1.368(4)
C15 H15 0.9300
C16 C17 1.414(4)
C16 H16 0.9300
C17 C18 1.404(4)
C17 C20 1.418(4)
C18 C19 1.414(4)
C18 C23 1.414(4)
C19 H19 0.9300
C20 C21 1.357(4)
C20 H20 0.9300
C21 O7 1.364(3)
C21 C22 1.401(4)
C22 C23 1.357(4)
C22 H22 0.9300
C23 H23 0.9300
C24 O7 1.418(4)
C24 H24A 0.9600
C24 H24B 0.9600
C24 H24C 0.9600
C28 C33 1.350(4)
C28 C26' 1.379(14)
C28 C29 1.399(5)
C28 C26 1.545(5)
C26 C27 1.513(5)
C26 C25 1.514(5)
C26 H26 0.9800
C25 O9 1.220(6)
C25 O8 1.294(6)
O8 H8 0.8200
C27 H27A 0.9600
C27 H27B 0.9600
C27 H27C 0.9600
C26' C27' 1.461(15)
C26' C25' 1.522(16)
C26' H26' 0.9800
C25' O9' 1.205(16)
C25' O8' 1.309(16)
O8' H8' 0.8200
C27' H27D 0.9600
C27' H27E 0.9600
C27' H27F 0.9600
C29 C30 1.369(4)
C29 H29 0.9300
C30 C31 1.412(4)
C30 H30 0.9300
C31 C32 1.415(4)
C31 C34 1.420(4)
C32 C33 1.408(4)
C32 C37 1.413(4)
C33 H33 0.9300
C34 C35 1.353(4)
C34 H34 0.9300
C35 O10 1.369(3)
C35 C36 1.410(4)
C36 C37 1.345(4)
C36 H36 0.9300
C37 H37 0.9300
C38 O10 1.412(5)
C38 H38A 0.9600
C38 H38B 0.9600
C38 H38C 0.9600
O11 H11B 0.8505
O11 H11A 0.8571
O12 H12A 0.8505
O12 H12B 0.8440
N1 H1A 0.8755
N1 H1B 0.8614
N2 H2B 0.8865
N2 H2C 0.8758

loop_
_geom_torsion_atom_site_label_1
_geom_torsion_atom_site_label_2
_geom_torsion_atom_site_label_3
_geom_torsion_atom_site_label_4
_geom_torsion
O1 C1 C2 N1 12.9(3)
O2 C1 C2 N1 -167.5(2)
O1 C1 C2 C3 132.9(3)
O2 C1 C2 C3 -47.5(3)
N1 C2 C3 C4 -34.1(3)
C1 C2 C3 C4 -157.8(2)
C2 C3 C4 C5 32.3(3)
C3 C4 C5 N1 -17.8(3)
O4 C6 C7 N2 11.2(3)
O3 C6 C7 N2 -171.9(2)
O4 C6 C7 C8 129.8(2)
O3 C6 C7 C8 -53.3(3)
N2 C7 C8 C9 -41.1(2)
C6 C7 C8 C9 -164.8(2)
C7 C8 C9 C10 33.1(3)
C8 C9 C10 N2 -12.1(3)
C19 C14 C12 C11 -128.6(3)
C12' C14 C12 C11 74.8(14)
C15 C14 C12 C11 49.4(4)
C19 C14 C12 C13 108.9(4)
C12' C14 C12 C13 -47.6(14)
C15 C14 C12 C13 -73.1(4)
C13 C12 C11 O6 24.5(8)
C14 C12 C11 O6 -96.8(7)
C13 C12 C11 O5 -160.8(4)
C14 C12 C11 O5 77.9(4)
C19 C14 C12' C13' 2(2)
C15 C14 C12' C13' -163.0(15)
C12 C14 C12' C13' 38.4(15)
C19 C14 C12' C11' -124.4(11)
C15 C14 C12' C11' 70.7(15)
C12 C14 C12' C11' -88(2)
C14 C12' C11' O6' -168(3)
C13' C12' C11' O6' 70(4)
C14 C12' C11' O5' 43(2)
C13' C12' C11' O5' -78(2)
C19 C14 C15 C16 3.9(4)
C12' C14 C15 C16 173.9(8)
C12 C14 C15 C16 -174.2(3)
C14 C15 C16 C17 -1.5(5)
C15 C16 C17 C18 -1.9(4)
C15 C16 C17 C20 176.4(3)
C16 C17 C18 C19 3.0(4)
C20 C17 C18 C19 -175.4(2)
C16 C17 C18 C23 -179.3(3)
C20 C17 C18 C23 2.3(4)
C12' C14 C19 C18 -165.7(14)
C15 C14 C19 C18 -2.8(4)
C12 C14 C19 C18 175.3(3)
C17 C18 C19 C14 -0.6(4)
C23 C18 C19 C14 -178.3(2)
C18 C17 C20 C21 0.0(4)
C16 C17 C20 C21 -178.2(3)
C17 C20 C21 O7 177.6(3)
C17 C20 C21 C22 -2.7(4)
C20 C21 C22 C23 3.0(4)
O7 C21 C22 C23 -177.3(3)
C21 C22 C23 C18 -0.5(4)
C17 C18 C23 C22 -2.1(4)
C19 C18 C23 C22 175.6(3)
C33 C28 C26 C27 -105.7(4)
C26' C28 C26 C27 46.2(15)
C29 C28 C26 C27 75.8(4)
C33 C28 C26 C25 132.6(4)
C26' C28 C26 C25 -75.4(17)
C29 C28 C26 C25 -45.9(5)
C27 C26 C25 O9 -11.9(16)
C28 C26 C25 O9 109.0(13)
C27 C26 C25 O8 166.4(8)
C28 C26 C25 O8 -72.6(11)
C33 C28 C26' C27' -13(2)
C29 C28 C26' C27' 152.1(17)
C26 C28 C26' C27' -52.9(19)
C33 C28 C26' C25' 109(2)
C29 C28 C26' C25' -85.0(18)
C26 C28 C26' C25' 70(2)
C28 C26' C25' O9' 118(5)
C27' C26' C25' O9' -118(5)
C28 C26' C25' O8' -50(6)
C27' C26' C25' O8' 74(6)
C33 C28 C29 C30 -3.3(4)
C26' C28 C29 C30 -172.9(7)
C26 C28 C29 C30 175.2(3)
C28 C29 C30 C31 -0.2(5)
C29 C30 C31 C32 3.2(4)
C29 C30 C31 C34 -175.3(3)
C30 C31 C32 C33 -2.7(4)
C34 C31 C32 C33 175.8(3)
C30 C31 C32 C37 179.2(3)
C34 C31 C32 C37 -2.3(4)
C26' C28 C33 C32 167.8(10)
C29 C28 C33 C32 3.8(4)
C26 C28 C33 C32 -174.8(3)
C37 C32 C33 C28 177.2(3)
C31 C32 C33 C28 -0.8(4)
C30 C31 C34 C35 178.6(3)
C32 C31 C34 C35 0.1(4)
C31 C34 C35 O10 -177.2(3)
C31 C34 C35 C36 1.8(4)
C34 C35 C36 C37 -1.6(4)
O10 C35 C36 C37 177.5(3)
C35 C36 C37 C32 -0.6(5)
C33 C32 C37 C36 -175.5(3)
C31 C32 C37 C36 2.5(4)
C20 C21 O7 C24 2.8(4)
C22 C21 O7 C24 -177.0(2)
C34 C35 O10 C38 -3.7(4)
C36 C35 O10 C38 177.3(2)
C1 C2 N1 C5 152.0(2)
C3 C2 N1 C5 23.9(3)
C4 C5 N1 C2 -3.9(3)
C6 C7 N2 C10 162.80(19)
C8 C7 N2 C10 34.4(2)
C9 C10 N2 C7 -14.1(3)
